data_7118180
loop_
_publ_author_name
'Blair, Lachlan M.'
'Sperry, Jonathan'

_publ_section_title
;
 Total syntheses of (+-)-spiroindimicins B and C enabled by a late-stage
 Sch\"ollkopf--Magnus--Barton--Zard (SMBZ) reaction
;
_journal_coden_ASTM CHCOFS
_journal_issue 4
_journal_name_full
;
 Chemical Communications (Cambridge, United Kingdom)
;
_journal_page_first 800
_journal_page_last 802
_journal_paper_doi 10.1039/c5cc09060a
_journal_volume 52
_journal_year 2016
_chemical_formula_sum 'C34 H29 Cl2 N3 O6 S'
_chemical_formula_weight 678.56
_chemical_melting_point 199.0(10)
_chemical_name_systematic
'5'-(tert-butyl) 3'-methyl 5,8'-dichloro-1-tosylspiro[indoline-3,4'-pyrrolo[3',4':3,4]cyclopenta[1,2-b]indole]-3',5'(2'H)-dicarboxylate'
_space_group_IT_number 2
_symmetry_cell_setting triclinic
_symmetry_space_group_name_Hall '-P 1'
_symmetry_space_group_name_H-M 'P -1'
_atom_sites_solution_hydrogens geom
_atom_sites_solution_primary direct
_atom_sites_solution_secondary difmap
_audit_creation_method SHELXL-97
_audit_update_record
;
2015-11-04 deposited with the CCDC.
2015-11-11 downloaded from the CCDC.
;
_cell_angle_alpha 73.289(5)
_cell_angle_beta 72.517(5)
_cell_angle_gamma 76.408(5)
_cell_formula_units_Z 2
_cell_length_a 9.468(5)
_cell_length_b 12.672(5)
_cell_length_c 14.441(5)
_cell_measurement_temperature 372(2)
_cell_volume 1561.7(12)
_computing_structure_refinement 'SHELXL-97 (Sheldrick, 2008)'
_diffrn_ambient_temperature 372(2)
_diffrn_measured_fraction_theta_full 0.991
_diffrn_measured_fraction_theta_max 0.991
_diffrn_measurement_device_type 'Bruker SMART APEX II CCD'
_diffrn_radiation_monochromator graphite
_diffrn_radiation_source 'fine-focus sealed tube'
_diffrn_radiation_type MoK\a
_diffrn_radiation_wavelength 0.71073
_diffrn_reflns_av_R_equivalents 0.0820
_diffrn_reflns_av_sigmaI/netI 0.0772
_diffrn_reflns_limit_h_max 12
_diffrn_reflns_limit_h_min -12
_diffrn_reflns_limit_k_max 16
_diffrn_reflns_limit_k_min -16
_diffrn_reflns_limit_l_max 18
_diffrn_reflns_limit_l_min -18
_diffrn_reflns_number 33016
_diffrn_reflns_theta_full 27.83
_diffrn_reflns_theta_max 27.83
_diffrn_reflns_theta_min 2.41
_exptl_absorpt_coefficient_mu 0.327
_exptl_absorpt_correction_T_max 0.9681
_exptl_absorpt_correction_T_min 0.8970
_exptl_absorpt_correction_type multi-scan
_exptl_absorpt_process_details 'SADABS-2012/1 (Bruker,2012)'
_exptl_crystal_colour colourless
_exptl_crystal_density_diffrn 1.443
_exptl_crystal_density_method 'not measured'
_exptl_crystal_description needle
_exptl_crystal_F_000 704
_exptl_crystal_recrystallization_method 'liquid-liquid diffusion with CDCl3-Et2O'
_exptl_crystal_size_max 0.34
_exptl_crystal_size_mid 0.10
_exptl_crystal_size_min 0.10
_refine_diff_density_max 0.598
_refine_diff_density_min -0.430
_refine_diff_density_rms 0.074
_refine_ls_extinction_method none
_refine_ls_goodness_of_fit_ref 1.017
_refine_ls_hydrogen_treatment mixed
_refine_ls_matrix_type full
_refine_ls_number_parameters 420
_refine_ls_number_reflns 7370
_refine_ls_number_restraints 0
_refine_ls_restrained_S_all 1.017
_refine_ls_R_factor_all 0.0893
_refine_ls_R_factor_gt 0.0506
_refine_ls_shift/su_max 0.003
_refine_ls_shift/su_mean 0.000
_refine_ls_structure_factor_coef Fsqd
_refine_ls_weighting_details 'calc w=1/[\s^2^(Fo^2^)+(0.0681P)^2^+0.2425P] where P=(Fo^2^+2Fc^2^)/3'
_refine_ls_weighting_scheme calc
_refine_ls_wR_factor_gt 0.1183
_refine_ls_wR_factor_ref 0.1329
_reflns_number_gt 5021
_reflns_number_total 7370
_reflns_threshold_expression >2\s(I)
_cod_data_source_file c5cc09060a2.cif
_cod_data_source_block lbs305a_0m
_cod_depositor_comments
;
The following automatic conversions were performed:

'_chemical_melting_point' value '198-200' was changed to '199.0(10)'
- the average value was taken and precision was estimated.

Automatic conversion script
Id: cif_fix_values 4268 2015-11-12 08:31:59Z antanas 
;
_cod_original_sg_symbol_H-M P-1
_cod_database_code 7118180

loop_
_symmetry_equiv_pos_as_xyz
'x, y, z'
'-x, -y, -z'

loop_
_atom_site_label
_atom_site_type_symbol
_atom_site_fract_x
_atom_site_fract_y
_atom_site_fract_z
_atom_site_U_iso_or_equiv
_atom_site_adp_type
_atom_site_occupancy
_atom_site_symmetry_multiplicity
_atom_site_calc_flag
_atom_site_refinement_flags
C1 C 0.6057(4) 0.2590(3) -0.0719(2) 0.0394(8) Uani 1 1 d .
H1A H 0.6405 0.2638 -0.1424 0.059 Uiso 1 1 calc R
H1B H 0.5341 0.3243 -0.0601 0.059 Uiso 1 1 calc R
H1C H 0.5590 0.1938 -0.0398 0.059 Uiso 1 1 calc R
C2 C 0.7371(3) 0.2513(2) -0.0299(2) 0.0266(6) Uani 1 1 d .
C3 C 0.7410(3) 0.3306(2) 0.0178(2) 0.0263(6) Uani 1 1 d .
H3 H 0.6617 0.3896 0.0240 0.032 Uiso 1 1 calc R
C4 C 0.8624(3) 0.3231(2) 0.05685(19) 0.0240(6) Uani 1 1 d .
H4 H 0.8639 0.3766 0.0890 0.029 Uiso 1 1 calc R
C5 C 0.9796(3) 0.2359(2) 0.04712(19) 0.0206(5) Uani 1 1 d .
C6 C 0.9774(4) 0.1556(2) -0.0013(2) 0.0329(7) Uani 1 1 d .
H6 H 1.0569 0.0968 -0.0081 0.039 Uiso 1 1 calc R
C7 C 0.8559(4) 0.1641(3) -0.0389(2) 0.0349(7) Uani 1 1 d .
H7 H 0.8540 0.1104 -0.0708 0.042 Uiso 1 1 calc R
C8 C 1.0525(3) 0.3544(2) 0.22846(19) 0.0171(5) Uani 1 1 d .
C9 C 1.0646(3) 0.4608(2) 0.1680(2) 0.0225(6) Uani 1 1 d .
H9 H 1.0951 0.4722 0.0989 0.027 Uiso 1 1 calc R
C10 C 1.0301(3) 0.5495(2) 0.2135(2) 0.0220(6) Uani 1 1 d .
H10 H 1.0353 0.6217 0.1746 0.026 Uiso 1 1 calc R
C11 C 0.9879(3) 0.5308(2) 0.3165(2) 0.0190(5) Uani 1 1 d .
C12 C 0.9754(3) 0.4247(2) 0.37734(19) 0.0178(5) Uani 1 1 d .
H12 H 0.9464 0.4131 0.4465 0.021 Uiso 1 1 calc R
C13 C 1.0076(3) 0.3365(2) 0.33130(18) 0.0153(5) Uani 1 1 d .
C14 C 0.9929(3) 0.2144(2) 0.38075(18) 0.0146(5) Uani 1 1 d .
C15 C 1.0221(3) 0.1637(2) 0.28888(18) 0.0164(5) Uani 1 1 d .
H15A H 1.0972 0.0968 0.2929 0.020 Uiso 1 1 calc R
H15B H 0.9304 0.1450 0.2854 0.020 Uiso 1 1 calc R
C16 C 0.8445(3) 0.19943(19) 0.45766(18) 0.0151(5) Uani 1 1 d .
C17 C 0.8543(3) 0.1495(2) 0.55314(18) 0.0154(5) Uani 1 1 d .
C18 C 0.7051(3) 0.1504(2) 0.61724(18) 0.0159(5) Uani 1 1 d .
C19 C 0.6456(3) 0.1089(2) 0.71888(19) 0.0178(5) Uani 1 1 d .
H19 H 0.7077 0.0716 0.7613 0.021 Uiso 1 1 calc R
C20 C 0.4906(3) 0.1251(2) 0.75452(19) 0.0190(5) Uani 1 1 d .
C21 C 0.3950(3) 0.1791(2) 0.69279(19) 0.0204(6) Uani 1 1 d .
H21 H 0.2917 0.1871 0.7196 0.024 Uiso 1 1 calc R
C22 C 0.4513(3) 0.2212(2) 0.59195(19) 0.0182(5) Uani 1 1 d .
H22 H 0.3877 0.2573 0.5503 0.022 Uiso 1 1 calc R
C23 C 0.6067(3) 0.2077(2) 0.55477(18) 0.0160(5) Uani 1 1 d .
C24 C 0.6496(3) 0.3126(2) 0.37222(19) 0.0168(5) Uani 1 1 d .
C25 C 0.4666(3) 0.4793(2) 0.3305(2) 0.0206(6) Uani 1 1 d .
C26 C 0.3328(3) 0.5334(2) 0.4007(2) 0.0306(7) Uani 1 1 d .
H26A H 0.2612 0.4832 0.4322 0.046 Uiso 1 1 calc R
H26B H 0.2866 0.6014 0.3634 0.046 Uiso 1 1 calc R
H26C H 0.3662 0.5497 0.4509 0.046 Uiso 1 1 calc R
C27 C 0.4179(3) 0.4468(2) 0.2529(2) 0.0263(6) Uani 1 1 d .
H27A H 0.5041 0.4123 0.2103 0.039 Uiso 1 1 calc R
H27B H 0.3704 0.5123 0.2136 0.039 Uiso 1 1 calc R
H27C H 0.3483 0.3953 0.2858 0.039 Uiso 1 1 calc R
C28 C 0.5886(3) 0.5509(2) 0.2860(2) 0.0283(6) Uani 1 1 d .
H28A H 0.6255 0.5587 0.3384 0.042 Uiso 1 1 calc R
H28B H 0.5486 0.6232 0.2513 0.042 Uiso 1 1 calc R
H28C H 0.6692 0.5162 0.2401 0.042 Uiso 1 1 calc R
C29 C 1.1170(3) 0.0669(2) 0.60666(19) 0.0172(5) Uani 1 1 d .
H29 H 1.0949 0.0369 0.6752 0.021 Uiso 1 1 calc R
C30 C 1.0141(3) 0.1198(2) 0.55104(18) 0.0152(5) Uani 1 1 d .
C31 C 1.0960(3) 0.15444(19) 0.45057(18) 0.0155(5) Uani 1 1 d .
C32 C 1.2474(3) 0.1191(2) 0.44705(18) 0.0165(5) Uani 1 1 d .
C33 C 1.3828(3) 0.1255(2) 0.36731(19) 0.0181(5) Uani 1 1 d .
C34 C 1.4796(3) 0.1907(2) 0.1932(2) 0.0255(6) Uani 1 1 d .
H34A H 1.5595 0.2098 0.2101 0.038 Uiso 1 1 calc R
H34B H 1.4505 0.2483 0.1393 0.038 Uiso 1 1 calc R
H34C H 1.5131 0.1211 0.1732 0.038 Uiso 1 1 calc R
N1 N 1.0760(2) 0.25170(17) 0.20107(15) 0.0177(4) Uani 1 1 d .
N2 N 0.6933(2) 0.23912(16) 0.45570(15) 0.0154(4) Uani 1 1 d .
N3 N 1.2563(2) 0.06638(17) 0.54365(15) 0.0169(4) Uani 1 1 d .
H3A H 1.3386 0.0373 0.5615 0.020 Uiso 1 1 calc R
O1 O 1.2198(2) 0.31455(16) 0.02757(13) 0.0262(4) Uani 1 1 d .
O2 O 1.2108(2) 0.11255(16) 0.10280(14) 0.0280(4) Uani 1 1 d .
O3 O 0.72556(19) 0.31536(15) 0.28860(13) 0.0207(4) Uani 1 1 d .
O4 O 0.51899(19) 0.37606(15) 0.40174(13) 0.0218(4) Uani 1 1 d .
O5 O 1.35214(19) 0.17995(15) 0.27946(13) 0.0209(4) Uani 1 1 d .
O6 O 1.51002(19) 0.08800(15) 0.37748(14) 0.0254(4) Uani 1 1 d .
S S 1.13856(7) 0.22674(5) 0.09007(5) 0.01920(16) Uani 1 1 d .
Cl1 Cl 0.41063(7) 0.07796(6) 0.88206(5) 0.02572(17) Uani 1 1 d .
Cl2 Cl 0.94778(7) 0.64514(5) 0.37076(5) 0.02526(17) Uani 1 1 d .

loop_
_atom_site_aniso_label
_atom_site_aniso_U_11
_atom_site_aniso_U_22
_atom_site_aniso_U_33
_atom_site_aniso_U_23
_atom_site_aniso_U_13
_atom_site_aniso_U_12
C1 0.0361(18) 0.052(2) 0.0364(18) -0.0027(16) -0.0161(15) -0.0187(16)
C2 0.0262(15) 0.0324(16) 0.0232(14) 0.0013(12) -0.0081(12) -0.0155(13)
C3 0.0181(14) 0.0321(17) 0.0255(14) -0.0040(13) -0.0045(11) -0.0026(12)
C4 0.0236(14) 0.0257(15) 0.0235(14) -0.0075(12) -0.0043(11) -0.0055(12)
C5 0.0197(13) 0.0213(14) 0.0211(13) -0.0018(11) -0.0071(11) -0.0054(11)
C6 0.0418(18) 0.0209(15) 0.0421(18) -0.0089(13) -0.0217(15) -0.0001(13)
C7 0.0457(19) 0.0277(17) 0.0429(18) -0.0077(14) -0.0250(16) -0.0102(14)
C8 0.0110(12) 0.0169(13) 0.0245(13) -0.0051(11) -0.0059(10) -0.0019(10)
C9 0.0216(14) 0.0221(14) 0.0232(14) -0.0015(11) -0.0054(11) -0.0078(11)
C10 0.0218(14) 0.0141(13) 0.0304(15) -0.0005(11) -0.0097(12) -0.0053(10)
C11 0.0117(12) 0.0174(13) 0.0299(14) -0.0077(11) -0.0076(11) -0.0004(10)
C12 0.0129(12) 0.0176(13) 0.0245(13) -0.0063(11) -0.0082(10) 0.0010(10)
C13 0.0090(11) 0.0152(13) 0.0232(13) -0.0030(10) -0.0078(10) -0.0018(9)
C14 0.0106(12) 0.0135(12) 0.0206(12) -0.0052(10) -0.0060(10) 0.0002(9)
C15 0.0131(12) 0.0158(13) 0.0203(12) -0.0048(10) -0.0037(10) -0.0019(10)
C16 0.0109(12) 0.0127(12) 0.0223(13) -0.0039(10) -0.0062(10) -0.0007(9)
C17 0.0117(12) 0.0136(12) 0.0205(13) -0.0045(10) -0.0042(10) -0.0005(9)
C18 0.0117(12) 0.0137(12) 0.0244(13) -0.0072(10) -0.0061(10) -0.0009(9)
C19 0.0151(12) 0.0150(13) 0.0246(13) -0.0083(11) -0.0048(10) -0.0006(10)
C20 0.0190(13) 0.0175(13) 0.0203(13) -0.0071(11) 0.0000(10) -0.0058(10)
C21 0.0107(12) 0.0205(14) 0.0296(14) -0.0097(12) -0.0005(11) -0.0029(10)
C22 0.0129(12) 0.0161(13) 0.0271(14) -0.0077(11) -0.0076(11) 0.0018(10)
C23 0.0133(12) 0.0140(12) 0.0210(13) -0.0057(10) -0.0040(10) -0.0009(9)
C24 0.0122(12) 0.0150(13) 0.0242(14) -0.0036(11) -0.0068(11) -0.0025(10)
C25 0.0199(13) 0.0124(13) 0.0304(15) -0.0023(11) -0.0137(11) 0.0019(10)
C26 0.0229(15) 0.0271(16) 0.0407(17) -0.0117(14) -0.0104(13) 0.0057(12)
C27 0.0233(15) 0.0225(15) 0.0368(16) -0.0078(13) -0.0152(13) 0.0005(11)
C28 0.0246(15) 0.0223(15) 0.0396(17) -0.0019(13) -0.0160(13) -0.0032(12)
C29 0.0140(12) 0.0155(13) 0.0219(13) -0.0021(10) -0.0058(10) -0.0029(10)
C30 0.0114(12) 0.0131(12) 0.0216(13) -0.0047(10) -0.0049(10) -0.0009(9)
C31 0.0148(12) 0.0112(12) 0.0222(13) -0.0041(10) -0.0085(10) 0.0000(9)
C32 0.0144(12) 0.0141(13) 0.0215(13) -0.0035(10) -0.0064(10) -0.0018(10)
C33 0.0148(12) 0.0127(12) 0.0270(14) -0.0029(11) -0.0081(11) -0.0014(10)
C34 0.0219(14) 0.0268(15) 0.0251(14) -0.0056(12) -0.0004(11) -0.0067(12)
N1 0.0177(11) 0.0174(11) 0.0182(10) -0.0039(9) -0.0035(9) -0.0047(9)
N2 0.0093(10) 0.0157(11) 0.0210(11) -0.0037(9) -0.0055(8) -0.0002(8)
N3 0.0095(10) 0.0172(11) 0.0237(11) -0.0016(9) -0.0080(9) -0.0004(8)
O1 0.0198(10) 0.0371(12) 0.0219(10) -0.0060(9) -0.0007(8) -0.0119(8)
O2 0.0285(11) 0.0269(11) 0.0263(10) -0.0104(9) -0.0079(9) 0.0065(8)
O3 0.0151(9) 0.0246(10) 0.0214(9) -0.0048(8) -0.0067(8) 0.0011(7)
O4 0.0154(9) 0.0200(10) 0.0253(10) -0.0038(8) -0.0063(8) 0.0061(7)
O5 0.0131(9) 0.0256(10) 0.0214(9) -0.0030(8) -0.0039(7) -0.0016(7)
O6 0.0111(9) 0.0268(11) 0.0348(11) -0.0020(9) -0.0074(8) -0.0008(8)
S 0.0148(3) 0.0234(4) 0.0199(3) -0.0069(3) -0.0048(3) -0.0013(3)
Cl1 0.0221(3) 0.0304(4) 0.0220(3) -0.0074(3) 0.0015(3) -0.0068(3)
Cl2 0.0229(3) 0.0171(3) 0.0393(4) -0.0115(3) -0.0125(3) 0.0023(3)

loop_
_atom_type_symbol
_atom_type_description
_atom_type_scat_dispersion_real
_atom_type_scat_dispersion_imag
_atom_type_scat_source
C C 0.0033 0.0016 'International Tables Vol C Tables 4.2.6.8 and 6.1.1.4'
H H 0.0000 0.0000 'International Tables Vol C Tables 4.2.6.8 and 6.1.1.4'
N N 0.0061 0.0033 'International Tables Vol C Tables 4.2.6.8 and 6.1.1.4'
O O 0.0106 0.0060 'International Tables Vol C Tables 4.2.6.8 and 6.1.1.4'
S S 0.1246 0.1234 'International Tables Vol C Tables 4.2.6.8 and 6.1.1.4'
Cl Cl 0.1484 0.1585 'International Tables Vol C Tables 4.2.6.8 and 6.1.1.4'

loop_
_geom_angle_atom_site_label_1
_geom_angle_atom_site_label_2
_geom_angle_atom_site_label_3
_geom_angle
C2 C1 H1A 109.5
C2 C1 H1B 109.5
H1A C1 H1B 109.5
C2 C1 H1C 109.5
H1A C1 H1C 109.5
H1B C1 H1C 109.5
C7 C2 C3 119.0(2)
C7 C2 C1 120.0(3)
C3 C2 C1 121.0(3)
C2 C3 C4 120.9(3)
C2 C3 H3 119.6
C4 C3 H3 119.6
C5 C4 C3 119.3(3)
C5 C4 H4 120.3
C3 C4 H4 120.3
C4 C5 C6 120.3(2)
C4 C5 S 120.8(2)
C6 C5 S 118.8(2)
C7 C6 C5 119.5(3)
C7 C6 H6 120.3
C5 C6 H6 120.3
C6 C7 C2 120.9(3)
C6 C7 H7 119.5
C2 C7 H7 119.5
C13 C8 C9 121.3(2)
C13 C8 N1 109.3(2)
C9 C8 N1 129.3(2)
C10 C9 C8 118.3(2)
C10 C9 H9 120.9
C8 C9 H9 120.9
C11 C10 C9 120.2(2)
C11 C10 H10 119.9
C9 C10 H10 119.9
C10 C11 C12 121.8(2)
C10 C11 Cl2 118.6(2)
C12 C11 Cl2 119.6(2)
C11 C12 C13 117.7(2)
C11 C12 H12 121.2
C13 C12 H12 121.2
C8 C13 C12 120.7(2)
C8 C13 C14 111.5(2)
C12 C13 C14 127.7(2)
C16 C14 C13 113.27(19)
C16 C14 C31 97.36(19)
C13 C14 C31 115.10(18)
C16 C14 C15 115.48(18)
C13 C14 C15 102.16(19)
C31 C14 C15 114.18(19)
N1 C15 C14 105.17(19)
N1 C15 H15A 110.7
C14 C15 H15A 110.7
N1 C15 H15B 110.7
C14 C15 H15B 110.7
H15A C15 H15B 108.8
C17 C16 N2 110.0(2)
C17 C16 C14 115.6(2)
N2 C16 C14 133.8(2)
C16 C17 C18 108.6(2)
C16 C17 C30 107.1(2)
C18 C17 C30 144.2(2)
C19 C18 C23 119.5(2)
C19 C18 C17 134.6(2)
C23 C18 C17 105.9(2)
C20 C19 C18 117.8(2)
C20 C19 H19 121.1
C18 C19 H19 121.1
C21 C20 C19 122.4(2)
C21 C20 Cl1 118.1(2)
C19 C20 Cl1 119.5(2)
C22 C21 C20 120.8(2)
C22 C21 H21 119.6
C20 C21 H21 119.6
C21 C22 C23 117.8(2)
C21 C22 H22 121.1
C23 C22 H22 121.1
C22 C23 N2 129.6(2)
C22 C23 C18 121.6(2)
N2 C23 C18 108.7(2)
O3 C24 O4 128.0(2)
O3 C24 N2 122.3(2)
O4 C24 N2 109.7(2)
O4 C25 C28 109.4(2)
O4 C25 C27 109.5(2)
C28 C25 C27 113.5(2)
O4 C25 C26 100.9(2)
C28 C25 C26 111.5(2)
C27 C25 C26 111.3(2)
C25 C26 H26A 109.5
C25 C26 H26B 109.5
H26A C26 H26B 109.5
C25 C26 H26C 109.5
H26A C26 H26C 109.5
H26B C26 H26C 109.5
C25 C27 H27A 109.5
C25 C27 H27B 109.5
H27A C27 H27B 109.5
C25 C27 H27C 109.5
H27A C27 H27C 109.5
H27B C27 H27C 109.5
C25 C28 H28A 109.5
C25 C28 H28B 109.5
H28A C28 H28B 109.5
C25 C28 H28C 109.5
H28A C28 H28C 109.5
H28B C28 H28C 109.5
N3 C29 C30 107.9(2)
N3 C29 H29 126.0
C30 C29 H29 126.0
C29 C30 C31 107.3(2)
C29 C30 C17 145.0(2)
C31 C30 C17 107.5(2)
C32 C31 C30 107.7(2)
C32 C31 C14 140.0(2)
C30 C31 C14 112.2(2)
N3 C32 C31 106.5(2)
N3 C32 C33 119.8(2)
C31 C32 C33 133.7(2)
O6 C33 O5 123.6(2)
O6 C33 C32 125.2(2)
O5 C33 C32 111.2(2)
O5 C34 H34A 109.5
O5 C34 H34B 109.5
H34A C34 H34B 109.5
O5 C34 H34C 109.5
H34A C34 H34C 109.5
H34B C34 H34C 109.5
C8 N1 C15 110.50(19)
C8 N1 S 128.54(17)
C15 N1 S 120.77(16)
C24 N2 C16 123.0(2)
C24 N2 C23 129.3(2)
C16 N2 C23 106.70(19)
C29 N3 C32 110.55(19)
C29 N3 H3A 124.7
C32 N3 H3A 124.7
C24 O4 C25 119.9(2)
C33 O5 C34 116.35(19)
O1 S O2 120.48(12)
O1 S N1 107.12(11)
O2 S N1 106.67(11)
O1 S C5 108.61(12)
O2 S C5 106.75(12)
N1 S C5 106.42(12)

loop_
_geom_bond_atom_site_label_1
_geom_bond_atom_site_label_2
_geom_bond_distance
C1 C2 1.513(4)
C1 H1A 0.9600
C1 H1B 0.9600
C1 H1C 0.9600
C2 C7 1.383(4)
C2 C3 1.384(4)
C3 C4 1.398(4)
C3 H3 0.9300
C4 C5 1.376(4)
C4 H4 0.9300
C5 C6 1.397(4)
C5 S 1.761(3)
C6 C7 1.384(4)
C6 H6 0.9300
C7 H7 0.9300
C8 C13 1.382(3)
C8 C9 1.388(4)
C8 N1 1.417(3)
C9 C10 1.388(4)
C9 H9 0.9300
C10 C11 1.383(4)
C10 H10 0.9300
C11 C12 1.388(4)
C11 Cl2 1.753(3)
C12 C13 1.389(3)
C12 H12 0.9300
C13 C14 1.527(3)
C14 C16 1.520(3)
C14 C31 1.532(3)
C14 C15 1.560(3)
C15 N1 1.475(3)
C15 H15A 0.9700
C15 H15B 0.9700
C16 C17 1.363(3)
C16 N2 1.407(3)
C17 C18 1.437(3)
C17 C30 1.463(3)
C18 C19 1.395(3)
C18 C23 1.421(3)
C19 C20 1.387(4)
C19 H19 0.9300
C20 C21 1.388(4)
C20 Cl1 1.751(3)
C21 C22 1.382(4)
C21 H21 0.9300
C22 C23 1.394(3)
C22 H22 0.9300
C23 N2 1.414(3)
C24 O3 1.201(3)
C24 O4 1.331(3)
C24 N2 1.402(3)
C25 O4 1.498(3)
C25 C28 1.511(4)
C25 C27 1.517(4)
C25 C26 1.524(4)
C26 H26A 0.9600
C26 H26B 0.9600
C26 H26C 0.9600
C27 H27A 0.9600
C27 H27B 0.9600
C27 H27C 0.9600
C28 H28A 0.9600
C28 H28B 0.9600
C28 H28C 0.9600
C29 N3 1.359(3)
C29 C30 1.377(3)
C29 H29 0.9300
C30 C31 1.420(3)
C31 C32 1.388(3)
C32 N3 1.381(3)
C32 C33 1.443(4)
C33 O6 1.223(3)
C33 O5 1.339(3)
C34 O5 1.450(3)
C34 H34A 0.9600
C34 H34B 0.9600
C34 H34C 0.9600
N1 S 1.629(2)
N3 H3A 0.8600
O1 S 1.4324(19)
O2 S 1.433(2)
